data_4128356
loop_
_publ_author_name
'Le Fouler, Vincent'
'Chen, Yu'
'Gandon, Vincent'
'Bizet, Vincent'
'Salom\'e, Christophe'
'Fessard, Thomas'
'Liu, Fang'
'Houk, K. N.'
'Blanchard, Nicolas'

_publ_section_title
;
 Activating Pyrimidines by Pre-distortion for the General Synthesis of
 7-Aza-indazoles from 2-Hydrazonylpyrimidines via Intramolecular
 Diels-Alder Reactions.
;
_journal_issue 40
_journal_name_full 'Journal of the American Chemical Society'
_journal_page_first 15901
_journal_page_last 15909
_journal_paper_doi 10.1021/jacs.9b07037
_journal_volume 141
_journal_year 2019
_chemical_formula_moiety 'C14 H11 F N4'
_chemical_formula_sum 'C14 H11 F N4'
_chemical_formula_weight 254.27
_space_group_crystal_system monoclinic
_space_group_IT_number 14
_space_group_name_Hall '-P 2ybc'
_space_group_name_H-M_alt 'P 1 21/c 1'
_symmetry_space_group_name_Hall '-P 2ybc'
_symmetry_space_group_name_H-M 'P 1 21/c 1'
_atom_sites_solution_hydrogens mixed
_atom_sites_solution_primary direct
_atom_sites_solution_secondary difmap
_audit_creation_method SHELXL-2014/7
_audit_update_record
;
2019-03-15 deposited with the CCDC.    2019-06-05 downloaded from the CCDC.
;
_cell_angle_alpha 90
_cell_angle_beta 105.823(3)
_cell_angle_gamma 90
_cell_formula_units_Z 4
_cell_length_a 12.2141(6)
_cell_length_b 11.1208(6)
_cell_length_c 9.4452(3)
_cell_measurement_reflns_used 2943
_cell_measurement_temperature 173(2)
_cell_measurement_theta_max 27.485
_cell_measurement_theta_min 0.998
_cell_volume 1234.33(10)
_computing_cell_refinement 'Denzo (Otwinowski & Minor, 1997)'
_computing_data_collection 'Collect (Nonius B.V., 1998)'
_computing_data_reduction 'Denzo (Otwinowski & Minor, 1997)'
_computing_molecular_graphics 'Mercury (Macrae et al., 2008)'
_computing_publication_material 'SHELXL-2014/7 (Sheldrick, 2014)'
_computing_structure_refinement 'SHELXL-2014/7 (Sheldrick, 2014)'
_computing_structure_solution 'SHELXS-2014 (Sheldrick, 2014)'
_diffrn_ambient_temperature 173(2)
_diffrn_measured_fraction_theta_full 0.997
_diffrn_measured_fraction_theta_max 0.995
_diffrn_measurement_device_type KappaCCD
_diffrn_measurement_method 'phi and omega scans'
_diffrn_radiation_monochromator graphite
_diffrn_radiation_type MoK\a
_diffrn_radiation_wavelength 0.71073
_diffrn_reflns_av_R_equivalents 0.0366
_diffrn_reflns_av_unetI/netI 0.0437
_diffrn_reflns_Laue_measured_fraction_full 0.997
_diffrn_reflns_Laue_measured_fraction_max 0.995
_diffrn_reflns_limit_h_max 15
_diffrn_reflns_limit_h_min -15
_diffrn_reflns_limit_k_max 14
_diffrn_reflns_limit_k_min -14
_diffrn_reflns_limit_l_max 12
_diffrn_reflns_limit_l_min -12
_diffrn_reflns_number 5415
_diffrn_reflns_point_group_measured_fraction_full 0.997
_diffrn_reflns_point_group_measured_fraction_max 0.995
_diffrn_reflns_theta_full 25.242
_diffrn_reflns_theta_max 27.439
_diffrn_reflns_theta_min 1.733
_diffrn_source 'sealed tube'
_exptl_absorpt_coefficient_mu 0.096
_exptl_absorpt_correction_type none
_exptl_crystal_colour colorless
_exptl_crystal_density_diffrn 1.368
_exptl_crystal_description prism
_exptl_crystal_F_000 528
_exptl_crystal_size_max 0.500
_exptl_crystal_size_mid 0.160
_exptl_crystal_size_min 0.120
_refine_diff_density_max 0.275
_refine_diff_density_min -0.290
_refine_diff_density_rms 0.072
_refine_ls_extinction_method none
_refine_ls_goodness_of_fit_ref 1.448
_refine_ls_hydrogen_treatment mixed
_refine_ls_matrix_type full
_refine_ls_number_parameters 177
_refine_ls_number_reflns 2805
_refine_ls_number_restraints 0
_refine_ls_restrained_S_all 1.448
_refine_ls_R_factor_all 0.1213
_refine_ls_R_factor_gt 0.1006
_refine_ls_shift/su_max 0.000
_refine_ls_shift/su_mean 0.000
_refine_ls_structure_factor_coef Fsqd
_refine_ls_weighting_details 'w=1/[\s^2^(Fo^2^)+(0.0647P)^2^+1.1749P] where P=(Fo^2^+2Fc^2^)/3'
_refine_ls_weighting_scheme calc
_refine_ls_wR_factor_gt 0.2062
_refine_ls_wR_factor_ref 0.2221
_reflns_Friedel_coverage 0.000
_reflns_number_gt 2446
_reflns_number_total 2805
_reflns_threshold_expression 'I > 2\s(I)'
_cod_data_source_file ja9b07037_si_004.cif
_cod_data_source_block flvlf180702
_cod_database_code 4128356
_shelx_shelxl_version_number 2014/7
_shelx_space_group_comment
;
The symmetry employed for this shelxl refinement is uniquely defined
by the following loop, which should always be used as a source of
symmetry information in preference to the above space-group names.
They are only intended as comments.
;
_shelx_estimated_absorpt_t_min 0.953
_shelx_estimated_absorpt_t_max 0.989

loop_
_space_group_symop_operation_xyz
'x, y, z'
'-x, y+1/2, -z+1/2'
'-x, -y, -z'
'x, -y-1/2, z-1/2'

loop_
_atom_site_label
_atom_site_type_symbol
_atom_site_fract_x
_atom_site_fract_y
_atom_site_fract_z
_atom_site_U_iso_or_equiv
_atom_site_adp_type
_atom_site_occupancy
_atom_site_site_symmetry_order
_atom_site_calc_flag
_atom_site_refinement_flags_posn
_atom_site_refinement_flags_adp
C1 C 0.8235(2) 0.2632(3) 0.1647(3) 0.0218(6) Uani 1 1 d . .
C2 C 0.7598(3) 0.3168(3) 0.2506(3) 0.0259(7) Uani 1 1 d . .
H2 H 0.7225 0.2682 0.3059 0.031 Uiso 1 1 calc R U
C3 C 0.7513(3) 0.4408(3) 0.2547(3) 0.0289(7) Uani 1 1 d . .
H3 H 0.7083 0.4767 0.3135 0.035 Uiso 1 1 calc R U
C4 C 0.8042(3) 0.5125(3) 0.1747(4) 0.0304(7) Uani 1 1 d . .
H4 H 0.7967 0.5975 0.1771 0.036 Uiso 1 1 calc R U
C5 C 0.8682(3) 0.4606(3) 0.0910(4) 0.0321(8) Uani 1 1 d . .
H5 H 0.9056 0.5103 0.0368 0.039 Uiso 1 1 calc R U
C6 C 0.8784(3) 0.3364(3) 0.0852(3) 0.0293(7) Uani 1 1 d . .
H6 H 0.9226 0.3013 0.0273 0.035 Uiso 1 1 calc R U
C7 C 0.8320(3) 0.1347(3) 0.1594(3) 0.0253(7) Uani 1 1 d . .
C8 C 0.8370(3) 0.0271(3) 0.1533(3) 0.0245(7) Uani 1 1 d . .
C9 C 0.8390(2) -0.1018(3) 0.1454(3) 0.0216(6) Uani 1 1 d . .
C10 C 0.9140(3) -0.1604(3) 0.0631(4) 0.0287(7) Uani 1 1 d . .
H10A H 0.9202 -0.2465 0.0855 0.043 Uiso 1 1 calc R U
H10B H 0.9899 -0.1238 0.0929 0.043 Uiso 1 1 calc R U
H10C H 0.8810 -0.1490 -0.0429 0.043 Uiso 1 1 calc R U
C11 C 0.6363(3) -0.1744(3) 0.3367(3) 0.0239(7) Uani 1 1 d . .
C12 C 0.5616(3) -0.3463(3) 0.3959(4) 0.0307(7) Uani 1 1 d . .
H12 H 0.5539 -0.4313 0.3928 0.037 Uiso 1 1 calc R U
C13 C 0.5008(3) -0.2802(3) 0.4696(3) 0.0273(7) Uani 1 1 d . .
C14 C 0.5094(3) -0.1582(3) 0.4724(4) 0.0302(7) Uani 1 1 d . .
H14 H 0.4670 -0.1124 0.5239 0.036 Uiso 1 1 calc R U
N1 N 0.7762(2) -0.1695(2) 0.2019(3) 0.0251(6) Uani 1 1 d . .
N2 N 0.7065(2) -0.1124(3) 0.2715(3) 0.0296(6) Uani 1 1 d . .
N3 N 0.6320(2) -0.2940(2) 0.3278(3) 0.0276(6) Uani 1 1 d . .
N4 N 0.5771(2) -0.1019(2) 0.4035(3) 0.0277(6) Uani 1 1 d . .
F1 F 0.43220(16) -0.33570(18) 0.5418(2) 0.0387(5) Uani 1 1 d . .
H2N H 0.709(3) -0.037(4) 0.281(4) 0.035(10) Uiso 1 1 d . .

loop_
_atom_site_aniso_label
_atom_site_aniso_U_11
_atom_site_aniso_U_22
_atom_site_aniso_U_33
_atom_site_aniso_U_23
_atom_site_aniso_U_13
_atom_site_aniso_U_12
C1 0.0233(15) 0.0192(15) 0.0236(15) -0.0022(12) 0.0074(12) 0.0005(12)
C2 0.0281(16) 0.0246(17) 0.0264(15) 0.0018(13) 0.0096(13) 0.0017(13)
C3 0.0295(16) 0.0278(18) 0.0304(17) -0.0057(13) 0.0098(13) 0.0078(13)
C4 0.0357(17) 0.0175(16) 0.0353(17) -0.0014(13) 0.0051(14) 0.0037(13)
C5 0.0394(19) 0.0226(16) 0.0361(18) 0.0039(14) 0.0131(15) -0.0048(14)
C6 0.0340(17) 0.0277(17) 0.0296(16) -0.0044(13) 0.0144(14) 0.0002(14)
C7 0.0273(16) 0.0226(16) 0.0280(16) -0.0006(13) 0.0110(13) 0.0031(13)
C8 0.0261(15) 0.0230(16) 0.0267(15) 0.0017(13) 0.0111(12) 0.0044(13)
C9 0.0244(15) 0.0164(15) 0.0238(15) -0.0029(11) 0.0063(12) 0.0023(12)
C10 0.0332(17) 0.0207(16) 0.0370(18) -0.0006(13) 0.0175(14) 0.0048(13)
C11 0.0252(15) 0.0231(16) 0.0236(14) -0.0029(12) 0.0068(12) 0.0009(12)
C12 0.0329(17) 0.0220(16) 0.0405(18) 0.0009(14) 0.0155(15) 0.0025(14)
C13 0.0240(15) 0.0261(17) 0.0318(17) 0.0039(13) 0.0076(13) -0.0005(13)
C14 0.0286(16) 0.0317(19) 0.0325(17) -0.0065(14) 0.0119(14) 0.0038(14)
N1 0.0284(13) 0.0193(13) 0.0294(14) -0.0029(10) 0.0107(11) -0.0003(11)
N2 0.0356(15) 0.0192(14) 0.0419(16) -0.0062(12) 0.0239(13) -0.0006(12)
N3 0.0308(14) 0.0208(14) 0.0344(14) -0.0010(11) 0.0143(12) 0.0014(11)
N4 0.0301(14) 0.0233(14) 0.0322(14) -0.0058(11) 0.0130(11) -0.0002(11)
F1 0.0350(11) 0.0380(12) 0.0516(12) 0.0070(9) 0.0264(9) 0.0001(9)

loop_
_atom_type_symbol
_atom_type_description
_atom_type_scat_dispersion_real
_atom_type_scat_dispersion_imag
_atom_type_scat_source
C C 0.0033 0.0016 'International Tables Vol C Tables 4.2.6.8 and 6.1.1.4'
H H 0.0000 0.0000 'International Tables Vol C Tables 4.2.6.8 and 6.1.1.4'
N N 0.0061 0.0033 'International Tables Vol C Tables 4.2.6.8 and 6.1.1.4'
F F 0.0171 0.0103 'International Tables Vol C Tables 4.2.6.8 and 6.1.1.4'

loop_
_geom_angle_atom_site_label_1
_geom_angle_atom_site_label_2
_geom_angle_atom_site_label_3
_geom_angle
C6 C1 C2 119.1(3)
C6 C1 C7 120.8(3)
C2 C1 C7 120.1(3)
C3 C2 C1 119.9(3)
C3 C2 H2 120.0
C1 C2 H2 120.0
C4 C3 C2 120.8(3)
C4 C3 H3 119.6
C2 C3 H3 119.6
C3 C4 C5 119.7(3)
C3 C4 H4 120.1
C5 C4 H4 120.1
C4 C5 C6 120.6(3)
C4 C5 H5 119.7
C6 C5 H5 119.7
C5 C6 C1 119.8(3)
C5 C6 H6 120.1
C1 C6 H6 120.1
C8 C7 C1 178.7(4)
C7 C8 C9 178.1(3)
N1 C9 C8 122.7(3)
N1 C9 C10 118.5(3)
C8 C9 C10 118.7(3)
C9 C10 H10A 109.5
C9 C10 H10B 109.5
H10A C10 H10B 109.5
C9 C10 H10C 109.5
H10A C10 H10C 109.5
H10B C10 H10C 109.5
N3 C11 N4 127.5(3)
N3 C11 N2 119.5(3)
N4 C11 N2 112.9(3)
N3 C12 C13 121.5(3)
N3 C12 H12 119.3
C13 C12 H12 119.3
C14 C13 F1 119.8(3)
C14 C13 C12 119.8(3)
F1 C13 C12 120.4(3)
N4 C14 C13 120.8(3)
N4 C14 H14 119.6
C13 C14 H14 119.6
C9 N1 N2 116.6(3)
N1 N2 C11 122.0(3)
N1 N2 H2N 121(2)
C11 N2 H2N 117(2)
C11 N3 C12 115.0(3)
C14 N4 C11 115.4(3)

loop_
_geom_bond_atom_site_label_1
_geom_bond_atom_site_label_2
_geom_bond_distance
C1 C6 1.397(4)
C1 C2 1.401(4)
C1 C7 1.434(4)
C2 C3 1.383(5)
C2 H2 0.9500
C3 C4 1.376(5)
C3 H3 0.9500
C4 C5 1.381(5)
C4 H4 0.9500
C5 C6 1.390(5)
C5 H5 0.9500
C6 H6 0.9500
C7 C8 1.201(4)
C8 C9 1.437(4)
C9 N1 1.290(4)
C9 C10 1.502(4)
C10 H10A 0.9800
C10 H10B 0.9800
C10 H10C 0.9800
C11 N3 1.333(4)
C11 N4 1.349(4)
C11 N2 1.371(4)
C12 N3 1.338(4)
C12 C13 1.363(4)
C12 H12 0.9500
C13 C14 1.361(5)
C13 F1 1.363(3)
C14 N4 1.339(4)
C14 H14 0.9500
N1 N2 1.366(4)
N2 H2N 0.85(4)

loop_
_geom_torsion_atom_site_label_1
_geom_torsion_atom_site_label_2
_geom_torsion_atom_site_label_3
_geom_torsion_atom_site_label_4
_geom_torsion
C6 C1 C2 C3 0.5(5)
C7 C1 C2 C3 -179.6(3)
C1 C2 C3 C4 0.3(5)
C2 C3 C4 C5 -1.0(5)
C3 C4 C5 C6 0.9(5)
C4 C5 C6 C1 0.0(5)
C2 C1 C6 C5 -0.7(5)
C7 C1 C6 C5 179.5(3)
N3 C12 C13 C14 1.3(5)
N3 C12 C13 F1 -178.1(3)
F1 C13 C14 N4 179.4(3)
C12 C13 C14 N4 0.0(5)
C8 C9 N1 N2 -0.3(4)
C10 C9 N1 N2 -177.9(3)
C9 N1 N2 C11 -179.5(3)
N3 C11 N2 N1 -2.7(5)
N4 C11 N2 N1 178.0(3)
N4 C11 N3 C12 -1.3(5)
N2 C11 N3 C12 179.5(3)
C13 C12 N3 C11 -0.7(5)
C13 C14 N4 C11 -1.7(5)
N3 C11 N4 C14 2.5(5)
N2 C11 N4 C14 -178.3(3)
